data_2217074
loop_
_publ_author_name
'Wei Wang'
'Yi Deng'
'Xiao-hui Cao'
'Yue Wang'
'Ling Qin'

_publ_section_title
;
 (<i>E</i>)-2-(Cyclohexylmethylene)succinic acid
;
_journal_coeditor_code GW2033
_journal_issue 1
_journal_name_full 'Acta Crystallographica Section E'
_journal_page_first o336
_journal_page_last o336
_journal_paper_doi 10.1107/S1600536807065695
_journal_volume 64
_journal_year 2008
_chemical_formula_iupac 'C11 H16 O4'
_chemical_formula_moiety 'C11 H16 O4'
_chemical_formula_sum 'C11 H16 O4'
_chemical_formula_weight 212.24
_chemical_melting_point .477E-305
_chemical_name_systematic
;
(E)-2-(Cyclohexylmethylene)succinic acid
;
_space_group_IT_number 14
_symmetry_cell_setting monoclinic
_symmetry_space_group_name_Hall '-P 2ybc'
_symmetry_space_group_name_H-M 'P 1 21/c 1'
_atom_sites_solution_hydrogens geom
_atom_sites_solution_primary direct
_atom_sites_solution_secondary difmap
_audit_creation_method SHELXL-97
_cell_angle_alpha 90.00
_cell_angle_beta 91.42(3)
_cell_angle_gamma 90.00
_cell_formula_units_Z 12
_cell_length_a 10.530(2)
_cell_length_b 18.762(4)
_cell_length_c 16.982(3)
_cell_measurement_reflns_used 266
_cell_measurement_temperature 113(2)
_cell_measurement_theta_max 27.868
_cell_measurement_theta_min 1.618
_cell_volume 3354.0(11)
_computing_cell_refinement 'CrystalClear (Rigaku/MSC, 2005)'
_computing_data_collection 'CrystalClear (Rigaku/MSC, 2005)'
_computing_data_reduction 'CrystalClear (Rigaku/MSC, 2005)'
_computing_molecular_graphics 'SHELXTL (Bruker, 1997)'
_computing_publication_material 'SHELXTL (Bruker, 1997)'
_computing_structure_refinement 'SHELXL97 (Sheldrick, 1997)'
_computing_structure_solution 'SHELXS97 (Sheldrick, 1997)'
_diffrn_ambient_temperature 113(2)
_diffrn_measured_fraction_theta_full 0.999
_diffrn_measured_fraction_theta_max 0.999
_diffrn_measurement_device_type 'Rigaku Saturn'
_diffrn_measurement_method \w
_diffrn_radiation_monochromator graphite
_diffrn_radiation_source 'fine-focus sealed tube'
_diffrn_radiation_type MoK\a
_diffrn_radiation_wavelength 0.71073
_diffrn_reflns_av_R_equivalents 0.0629
_diffrn_reflns_av_sigmaI/netI 0.0512
_diffrn_reflns_limit_h_max 12
_diffrn_reflns_limit_h_min -12
_diffrn_reflns_limit_k_max 17
_diffrn_reflns_limit_k_min -22
_diffrn_reflns_limit_l_max 20
_diffrn_reflns_limit_l_min -20
_diffrn_reflns_number 20420
_diffrn_reflns_theta_full 25.02
_diffrn_reflns_theta_max 25.02
_diffrn_reflns_theta_min 1.62
_diffrn_standards_decay_% 0
_diffrn_standards_interval_count 0
_diffrn_standards_interval_time 0
_diffrn_standards_number 0
_exptl_absorpt_coefficient_mu 0.095
_exptl_absorpt_correction_T_max 0.994
_exptl_absorpt_correction_T_min 0.981
_exptl_absorpt_correction_type multi-scan
_exptl_absorpt_process_details '(CrystalClear; Rigaku/MSC, 2005)'
_exptl_crystal_colour colorless
_exptl_crystal_density_diffrn 1.261
_exptl_crystal_density_method 'not measured'
_exptl_crystal_description block
_exptl_crystal_F_000 1368
_exptl_crystal_size_max 0.10
_exptl_crystal_size_mid 0.08
_exptl_crystal_size_min 0.06
_refine_diff_density_max 0.212
_refine_diff_density_min -0.270
_refine_ls_extinction_method none
_refine_ls_goodness_of_fit_ref 1.113
_refine_ls_hydrogen_treatment mixed
_refine_ls_matrix_type full
_refine_ls_number_parameters 424
_refine_ls_number_reflns 5924
_refine_ls_number_restraints 6
_refine_ls_restrained_S_all 1.187
_refine_ls_R_factor_all 0.0756
_refine_ls_R_factor_gt 0.0575
_refine_ls_shift/su_max 0.001
_refine_ls_shift/su_mean 0.000
_refine_ls_structure_factor_coef Fsqd
_refine_ls_weighting_details 'calc w=1/[\s^2^(Fo^2^)+(0.0559P)^2^+0.7047P] where P=(Fo^2^+2Fc^2^)/3'
_refine_ls_weighting_scheme calc
_refine_ls_wR_factor_gt 0.1268
_refine_ls_wR_factor_ref 0.1364
_reflns_number_gt 4780
_reflns_number_total 5924
_reflns_threshold_expression I>2\s(I)
_cod_data_source_file gw2033.cif
_cod_data_source_block I
_cod_depositor_comments
;
The following automatic conversions were performed:
'_symmetry_cell_setting' value 'Monoclinic' changed to 'monoclinic'
according to '/home/saulius/struct/CIF-dictionaries/cif_core.dic'
dictionary named 'cif_core.dic' version 2.4.1 from 2010-06-29.

Automatic conversion script
Id: cif_fix_enum 1527 2010-12-29 10:47:43Z saulius 

The following automatic conversions were performed:

'_symmetry_cell_setting' value 'Monoclinic' changed to 'monoclinic'
according to /home/saulius/struct/CIF-dictionaries/cif_core.dic
dictionary named 'cif_core.dic' version 2.4.1 from 2010-06-29.

Automatic conversion script
Id: cif_fix_values 1715 2011-07-08 13:25:40Z adriana 
;
_cod_original_cell_volume 3354.2(12)
_cod_original_sg_symbol_H-M 'P 21/c'
_cod_database_code 2217074
_cod_database_fobs_code 2217074

loop_
_symmetry_equiv_pos_as_xyz
'x, y, z'
'-x, y+1/2, -z+1/2'
'-x, -y, -z'
'x, -y-1/2, z-1/2'

loop_
_atom_site_type_symbol
_atom_site_label
_atom_site_fract_x
_atom_site_fract_y
_atom_site_fract_z
_atom_site_U_iso_or_equiv
_atom_site_adp_type
_atom_site_calc_flag
_atom_site_refinement_flags
_atom_site_occupancy
O O1 0.52956(15) 0.70841(9) 0.41522(9) 0.0304(4) Uani d D 1
H H1 0.484(2) 0.6721(13) 0.4393(15) 0.046 Uiso d D 1
O O2 0.66462(15) 0.69150(9) 0.51719(9) 0.0332(4) Uani d . 1
O O3 0.99241(18) 0.73367(10) 0.54599(10) 0.0411(5) Uani d D 1
H H3 1.041(3) 0.6941(14) 0.5465(18) 0.062 Uiso d D 1
O O4 0.92339(15) 0.68425(9) 0.43354(9) 0.0316(4) Uani d . 1
O O5 0.52767(15) 0.59208(9) 0.57875(9) 0.0316(4) Uani d D 1
H H5 0.572(2) 0.6279(13) 0.5551(15) 0.047 Uiso d D 1
O O6 0.39596(15) 0.60645(9) 0.47430(9) 0.0302(4) Uani d . 1
O O7 0.13511(15) 0.61815(9) 0.55937(9) 0.0329(4) Uani d . 1
O O8 0.06732(15) 0.56926(10) 0.44624(9) 0.0298(4) Uani d . 1
H H8 0.022(3) 0.6127(15) 0.4416(15) 0.045 Uiso d D 1
O O9 0.01165(15) 0.54289(9) 0.91554(9) 0.0291(4) Uani d . 1
O O10 0.13307(16) 0.55344(10) 1.02487(9) 0.0319(4) Uani d D 1
H H10 0.078(2) 0.5177(13) 1.0442(15) 0.048 Uiso d D 1
O O11 0.38062(15) 0.52336(9) 0.94221(9) 0.0314(4) Uani d . 1
O O12 0.47862(16) 0.59219(10) 1.03214(10) 0.0334(4) Uani d D 1
H H12 0.529(3) 0.5553(13) 1.0388(17) 0.050 Uiso d D 1
C C1 0.7758(2) 0.86243(13) 0.23578(13) 0.0286(6) Uani d . 1
H H1A 0.8336 0.8210 0.2322 0.034 Uiso calc R 1
H H1B 0.6963 0.8508 0.2063 0.034 Uiso calc R 1
C C2 0.8377(2) 0.92728(13) 0.19892(13) 0.0303(6) Uani d . 1
H H2A 0.9206 0.9365 0.2258 0.036 Uiso calc R 1
H H2B 0.8536 0.9174 0.1428 0.036 Uiso calc R 1
C C3 0.7543(2) 0.99311(13) 0.20515(13) 0.0283(6) Uani d . 1
H H3A 0.6752 0.9860 0.1734 0.034 Uiso calc R 1
H H3B 0.7994 1.0348 0.1836 0.034 Uiso calc R 1
C C4 0.7209(2) 1.00790(13) 0.29086(13) 0.0300(6) Uani d . 1
H H4A 0.7989 1.0211 0.3212 0.036 Uiso calc R 1
H H4B 0.6611 1.0485 0.2928 0.036 Uiso calc R 1
C C5 0.6608(2) 0.94265(12) 0.32821(13) 0.0290(6) Uani d . 1
H H5A 0.5780 0.9328 0.3015 0.035 Uiso calc R 1
H H5B 0.6448 0.9527 0.3843 0.035 Uiso calc R 1
C C6 0.7462(2) 0.87649(12) 0.32232(12) 0.0232(5) Uani d . 1
H H6 0.8277 0.8859 0.3520 0.028 Uiso calc R 1
C C7 0.6815(2) 0.81489(12) 0.35909(12) 0.0224(5) Uani d . 1
H H7 0.6067 0.7984 0.3325 0.027 Uiso calc R 1
C C8 0.7153(2) 0.77971(12) 0.42489(12) 0.0217(5) Uani d . 1
C C9 0.6326(2) 0.72300(12) 0.45483(12) 0.0233(5) Uani d . 1
C C10 0.8316(2) 0.79437(12) 0.47521(13) 0.0256(5) Uani d . 1
H H10A 0.8785 0.8348 0.4523 0.031 Uiso calc R 1
H H10B 0.8050 0.8088 0.5284 0.031 Uiso calc R 1
C C11 0.9193(2) 0.73159(13) 0.48279(13) 0.0258(5) Uani d . 1
C C12 0.1708(2) 0.47583(12) 0.72032(13) 0.0254(5) Uani d . 1
H H12A 0.2003 0.5118 0.7593 0.030 Uiso calc R 1
H H12B 0.1197 0.5006 0.6790 0.030 Uiso calc R 1
C C13 0.0883(2) 0.42064(14) 0.76085(14) 0.0316(6) Uani d . 1
H H13A 0.0163 0.4450 0.7859 0.038 Uiso calc R 1
H H13B 0.0531 0.3871 0.7210 0.038 Uiso calc R 1
C C14 0.1639(2) 0.37941(14) 0.82281(13) 0.0319(6) Uani d . 1
H H14A 0.1094 0.3418 0.8451 0.038 Uiso calc R 1
H H14B 0.1899 0.4120 0.8661 0.038 Uiso calc R 1
C C15 0.2816(2) 0.34522(13) 0.78859(14) 0.0342(6) Uani d . 1
H H15A 0.2554 0.3075 0.7508 0.041 Uiso calc R 1
H H15B 0.3327 0.3227 0.8315 0.041 Uiso calc R 1
C C16 0.3624(2) 0.40022(13) 0.74674(14) 0.0300(6) Uani d . 1
H H16A 0.4351 0.3759 0.7223 0.036 Uiso calc R 1
H H16B 0.3969 0.4348 0.7858 0.036 Uiso calc R 1
C C17 0.2857(2) 0.44026(12) 0.68315(12) 0.0221(5) Uani d . 1
H H17 0.2536 0.4047 0.6436 0.026 Uiso calc R 1
C C18 0.3650(2) 0.49360(12) 0.64108(12) 0.0210(5) Uani d . 1
H H18 0.4416 0.5081 0.6670 0.025 Uiso calc R 1
C C19 0.3392(2) 0.52292(12) 0.57084(12) 0.0220(5) Uani d . 1
C C20 0.4251(2) 0.57730(12) 0.53837(12) 0.0218(5) Uani d . 1
C C21 0.2249(2) 0.50708(12) 0.51964(13) 0.0241(5) Uani d . 1
H H21A 0.1769 0.4672 0.5429 0.029 Uiso calc R 1
H H21B 0.2529 0.4918 0.4670 0.029 Uiso calc R 1
C C22 0.1394(2) 0.57048(13) 0.51064(12) 0.0245(5) Uani d . 1
C C23 0.1341(2) 0.74770(13) 0.74597(15) 0.0337(6) Uani d . 1
H H23A 0.0935 0.7147 0.7074 0.040 Uiso calc R 1
H H23B 0.0662 0.7703 0.7766 0.040 Uiso calc R 1
C C24 0.2075(3) 0.80494(14) 0.70232(16) 0.0406(7) Uani d . 1
H H24A 0.1494 0.8293 0.6643 0.049 Uiso calc R 1
H H24B 0.2396 0.8409 0.7405 0.049 Uiso calc R 1
C C25 0.3181(2) 0.77368(15) 0.65866(14) 0.0392(7) Uani d . 1
H H25A 0.2850 0.7438 0.6147 0.047 Uiso calc R 1
H H25B 0.3683 0.8129 0.6359 0.047 Uiso calc R 1
C C26 0.4034(2) 0.72914(14) 0.71173(14) 0.0330(6) Uani d . 1
H H26A 0.4466 0.7604 0.7510 0.040 Uiso calc R 1
H H26B 0.4695 0.7062 0.6799 0.040 Uiso calc R 1
C C27 0.3288(2) 0.67178(13) 0.75447(14) 0.0279(6) Uani d . 1
H H27A 0.3868 0.6449 0.7904 0.033 Uiso calc R 1
H H27B 0.2917 0.6379 0.7156 0.033 Uiso calc R 1
C C28 0.2228(2) 0.70562(12) 0.80172(12) 0.0232(5) Uani d . 1
H H28 0.2624 0.7398 0.8403 0.028 Uiso calc R 1
C C29 0.1525(2) 0.65043(12) 0.84662(12) 0.0227(5) Uani d . 1
H H29 0.0754 0.6334 0.8233 0.027 Uiso calc R 1
C C30 0.1871(2) 0.62253(12) 0.91624(12) 0.0222(5) Uani d . 1
C C31 0.1035(2) 0.56922(12) 0.95195(12) 0.0214(5) Uani d . 1
C C32 0.3049(2) 0.64220(13) 0.96253(13) 0.0258(5) Uani d . 1
H H32A 0.2806 0.6630 1.0136 0.031 Uiso calc R 1
H H32B 0.3520 0.6790 0.9333 0.031 Uiso calc R 1
C C33 0.3907(2) 0.57935(13) 0.97767(12) 0.0247(5) Uani d . 1

loop_
_atom_site_aniso_label
_atom_site_aniso_U_11
_atom_site_aniso_U_22
_atom_site_aniso_U_33
_atom_site_aniso_U_12
_atom_site_aniso_U_13
_atom_site_aniso_U_23
O1 0.0250(9) 0.0345(11) 0.0316(9) -0.0096(8) -0.0043(8) 0.0093(8)
O2 0.0306(10) 0.0391(11) 0.0297(8) -0.0028(8) -0.0050(8) 0.0159(8)
O3 0.0440(12) 0.0446(12) 0.0337(9) 0.0166(9) -0.0211(9) -0.0119(9)
O4 0.0300(10) 0.0369(11) 0.0275(8) 0.0057(8) -0.0083(8) -0.0069(8)
O5 0.0248(10) 0.0374(11) 0.0323(9) -0.0098(8) -0.0041(8) 0.0096(8)
O6 0.0281(9) 0.0362(10) 0.0262(8) -0.0030(8) -0.0017(7) 0.0101(7)
O7 0.0321(10) 0.0372(11) 0.0288(8) 0.0094(8) -0.0097(8) -0.0087(8)
O8 0.0272(9) 0.0369(11) 0.0246(8) 0.0041(8) -0.0087(7) -0.0017(7)
O9 0.0263(9) 0.0322(10) 0.0286(8) -0.0066(8) -0.0060(8) 0.0064(7)
O10 0.0312(10) 0.0412(11) 0.0231(8) -0.0089(8) -0.0023(7) 0.0107(7)
O11 0.0306(10) 0.0321(10) 0.0312(8) 0.0027(8) -0.0079(8) -0.0075(8)
O12 0.0295(10) 0.0379(11) 0.0321(9) 0.0044(8) -0.0141(8) -0.0088(8)
C1 0.0292(13) 0.0280(14) 0.0286(12) -0.0017(11) 0.0026(11) 0.0027(10)
C2 0.0317(14) 0.0348(15) 0.0245(11) -0.0047(11) 0.0027(11) 0.0037(10)
C3 0.0277(13) 0.0287(14) 0.0284(12) -0.0051(10) -0.0045(11) 0.0075(10)
C4 0.0319(14) 0.0266(14) 0.0316(12) -0.0028(11) 0.0041(11) 0.0023(10)
C5 0.0299(13) 0.0279(14) 0.0296(12) -0.0028(11) 0.0057(11) 0.0050(10)
C6 0.0201(12) 0.0248(13) 0.0246(11) -0.0032(10) -0.0011(10) 0.0063(10)
C7 0.0181(12) 0.0259(13) 0.0231(11) -0.0026(10) -0.0025(10) 0.0020(10)
C8 0.0212(12) 0.0224(12) 0.0215(10) 0.0004(9) -0.0011(10) 0.0026(9)
C9 0.0213(13) 0.0263(13) 0.0222(11) -0.0002(10) -0.0013(10) 0.0009(10)
C10 0.0283(13) 0.0255(14) 0.0228(11) -0.0017(10) -0.0040(10) 0.0032(10)
C11 0.0229(13) 0.0318(14) 0.0225(11) -0.0025(10) -0.0019(10) 0.0027(10)
C12 0.0252(13) 0.0252(13) 0.0258(11) 0.0033(10) 0.0013(10) 0.0053(10)
C13 0.0259(13) 0.0401(16) 0.0292(12) -0.0020(11) 0.0049(11) 0.0071(11)
C14 0.0338(14) 0.0357(15) 0.0262(12) -0.0073(11) 0.0027(11) 0.0068(11)
C15 0.0406(15) 0.0293(14) 0.0325(13) 0.0038(12) -0.0004(12) 0.0100(11)
C16 0.0286(14) 0.0307(14) 0.0307(12) 0.0042(11) 0.0028(11) 0.0063(11)
C17 0.0244(12) 0.0190(12) 0.0228(10) -0.0013(9) 0.0009(10) -0.0001(9)
C18 0.0171(11) 0.0229(13) 0.0231(11) 0.0008(9) -0.0010(9) -0.0024(9)
C19 0.0204(12) 0.0216(12) 0.0242(11) 0.0035(9) 0.0021(10) 0.0005(9)
C20 0.0176(12) 0.0255(13) 0.0223(11) 0.0025(9) -0.0010(10) -0.0001(9)
C21 0.0237(12) 0.0253(13) 0.0232(11) -0.0025(10) 0.0012(10) 0.0009(9)
C22 0.0203(12) 0.0314(14) 0.0218(11) -0.0025(10) 0.0017(10) 0.0029(10)
C23 0.0331(14) 0.0282(14) 0.0398(14) 0.0045(11) 0.0011(12) 0.0126(11)
C24 0.0395(16) 0.0344(16) 0.0474(15) -0.0022(13) -0.0086(13) 0.0212(13)
C25 0.0419(16) 0.0454(17) 0.0299(13) -0.0208(13) -0.0069(12) 0.0131(12)
C26 0.0290(14) 0.0380(16) 0.0321(13) -0.0052(11) 0.0036(12) 0.0040(11)
C27 0.0245(13) 0.0267(14) 0.0325(12) 0.0002(10) 0.0005(11) 0.0031(10)
C28 0.0277(13) 0.0222(13) 0.0197(10) -0.0035(10) -0.0023(10) 0.0008(9)
C29 0.0236(12) 0.0221(13) 0.0223(11) -0.0002(10) -0.0001(10) -0.0022(9)
C30 0.0236(12) 0.0213(12) 0.0217(10) 0.0019(10) 0.0013(10) 0.0003(9)
C31 0.0199(12) 0.0252(13) 0.0190(10) 0.0026(10) -0.0008(10) 0.0019(9)
C32 0.0286(13) 0.0275(14) 0.0213(11) -0.0037(10) -0.0022(10) 0.0013(10)
C33 0.0201(12) 0.0345(15) 0.0196(10) -0.0031(10) 0.0017(10) 0.0015(10)

loop_
_atom_type_symbol
_atom_type_description
_atom_type_scat_dispersion_real
_atom_type_scat_dispersion_imag
_atom_type_scat_source
C C 0.0033 0.0016 'International Tables Vol C Tables 4.2.6.8 and 6.1.1.4'
H H 0.0000 0.0000 'International Tables Vol C Tables 4.2.6.8 and 6.1.1.4'
O O 0.0106 0.0060 'International Tables Vol C Tables 4.2.6.8 and 6.1.1.4'

loop_
_geom_angle_atom_site_label_1
_geom_angle_atom_site_label_2
_geom_angle_atom_site_label_3
_geom_angle
C9 O1 H1 111.1(17)
C11 O3 H3 108(2)
C20 O5 H5 110.8(18)
C22 O8 H8 109.4(17)
C31 O10 H10 110.7(17)
C33 O12 H12 111(2)
C2 C1 C6 110.85(19)
C2 C1 H1A 109.5
C6 C1 H1A 109.5
C2 C1 H1B 109.5
C6 C1 H1B 109.5
H1A C1 H1B 108.1
C3 C2 C1 111.55(19)
C3 C2 H2A 109.3
C1 C2 H2A 109.3
C3 C2 H2B 109.3
C1 C2 H2B 109.3
H2A C2 H2B 108.0
C2 C3 C4 111.1(2)
C2 C3 H3A 109.4
C4 C3 H3A 109.4
C2 C3 H3B 109.4
C4 C3 H3B 109.4
H3A C3 H3B 108.0
C5 C4 C3 111.0(2)
C5 C4 H4A 109.4
C3 C4 H4A 109.4
C5 C4 H4B 109.4
C3 C4 H4B 109.4
H4A C4 H4B 108.0
C4 C5 C6 111.80(18)
C4 C5 H5A 109.3
C6 C5 H5A 109.3
C4 C5 H5B 109.3
C6 C5 H5B 109.3
H5A C5 H5B 107.9
C7 C6 C1 112.03(19)
C7 C6 C5 108.97(17)
C1 C6 C5 109.54(19)
C7 C6 H6 108.7
C1 C6 H6 108.7
C5 C6 H6 108.7
C8 C7 C6 128.2(2)
C8 C7 H7 115.9
C6 C7 H7 115.9
C7 C8 C9 119.8(2)
C7 C8 C10 125.5(2)
C9 C8 C10 114.64(19)
O2 C9 O1 123.1(2)
O2 C9 C8 118.9(2)
O1 C9 C8 118.0(2)
C11 C10 C8 113.3(2)
C11 C10 H10A 108.9
C8 C10 H10A 108.9
C11 C10 H10B 108.9
C8 C10 H10B 108.9
H10A C10 H10B 107.7
O4 C11 O3 123.6(2)
O4 C11 C10 123.0(2)
O3 C11 C10 113.3(2)
C13 C12 C17 110.75(19)
C13 C12 H12A 109.5
C17 C12 H12A 109.5
C13 C12 H12B 109.5
C17 C12 H12B 109.5
H12A C12 H12B 108.1
C14 C13 C12 111.4(2)
C14 C13 H13A 109.3
C12 C13 H13A 109.3
C14 C13 H13B 109.3
C12 C13 H13B 109.3
H13A C13 H13B 108.0
C13 C14 C15 111.59(18)
C13 C14 H14A 109.3
C15 C14 H14A 109.3
C13 C14 H14B 109.3
C15 C14 H14B 109.3
H14A C14 H14B 108.0
C14 C15 C16 111.2(2)
C14 C15 H15A 109.4
C16 C15 H15A 109.4
C14 C15 H15B 109.4
C16 C15 H15B 109.4
H15A C15 H15B 108.0
C15 C16 C17 111.7(2)
C15 C16 H16A 109.3
C17 C16 H16A 109.3
C15 C16 H16B 109.3
C17 C16 H16B 109.3
H16A C16 H16B 107.9
C18 C17 C16 112.02(19)
C18 C17 C12 111.17(18)
C16 C17 C12 109.38(17)
C18 C17 H17 108.0
C16 C17 H17 108.0
C12 C17 H17 108.0
C19 C18 C17 126.8(2)
C19 C18 H18 116.6
C17 C18 H18 116.6
C18 C19 C20 120.3(2)
C18 C19 C21 125.4(2)
C20 C19 C21 114.26(19)
O6 C20 O5 123.4(2)
O6 C20 C19 119.2(2)
O5 C20 C19 117.40(19)
C19 C21 C22 111.99(19)
C19 C21 H21A 109.2
C22 C21 H21A 109.2
C19 C21 H21B 109.2
C22 C21 H21B 109.2
H21A C21 H21B 107.9
O7 C22 O8 123.1(2)
O7 C22 C21 123.0(2)
O8 C22 C21 113.8(2)
C24 C23 C28 110.8(2)
C24 C23 H23A 109.5
C28 C23 H23A 109.5
C24 C23 H23B 109.5
C28 C23 H23B 109.5
H23A C23 H23B 108.1
C25 C24 C23 111.7(2)
C25 C24 H24A 109.3
C23 C24 H24A 109.3
C25 C24 H24B 109.3
C23 C24 H24B 109.3
H24A C24 H24B 107.9
C26 C25 C24 112.1(2)
C26 C25 H25A 109.2
C24 C25 H25A 109.2
C26 C25 H25B 109.2
C24 C25 H25B 109.2
H25A C25 H25B 107.9
C25 C26 C27 111.6(2)
C25 C26 H26A 109.3
C27 C26 H26A 109.3
C25 C26 H26B 109.3
C27 C26 H26B 109.3
H26A C26 H26B 108.0
C26 C27 C28 110.34(19)
C26 C27 H27A 109.6
C28 C27 H27A 109.6
C26 C27 H27B 109.6
C28 C27 H27B 109.6
H27A C27 H27B 108.1
C29 C28 C27 110.96(18)
C29 C28 C23 111.73(19)
C27 C28 C23 109.36(18)
C29 C28 H28 108.2
C27 C28 H28 108.2
C23 C28 H28 108.2
C30 C29 C28 126.6(2)
C30 C29 H29 116.7
C28 C29 H29 116.7
C29 C30 C31 118.6(2)
C29 C30 C32 124.9(2)
C31 C30 C32 116.53(19)
O9 C31 O10 123.3(2)
O9 C31 C30 122.18(19)
O10 C31 C30 114.5(2)
C30 C32 C33 112.5(2)
C30 C32 H32A 109.1
C33 C32 H32A 109.1
C30 C32 H32B 109.1
C33 C32 H32B 109.1
H32A C32 H32B 107.8
O11 C33 O12 124.0(2)
O11 C33 C32 123.3(2)
O12 C33 C32 112.7(2)

loop_
_geom_bond_atom_site_label_1
_geom_bond_atom_site_label_2
_geom_bond_distance
O1 C9 1.292(3)
O1 H1 0.93(2)
O2 C9 1.252(3)
O3 C11 1.306(3)
O3 H3 0.90(2)
O4 C11 1.222(3)
O5 C20 1.295(3)
O5 H5 0.92(2)
O6 C20 1.249(3)
O7 C22 1.220(3)
O8 C22 1.316(3)
O8 H8 0.95(3)
O9 C31 1.238(3)
O10 C31 1.303(3)
O10 H10 0.95(2)
O11 C33 1.214(3)
O12 C33 1.315(3)
O12 H12 0.87(2)
C1 C2 1.522(3)
C1 C6 1.533(3)
C1 H1A 0.9900
C1 H1B 0.9900
C2 C3 1.520(3)
C2 H2A 0.9900
C2 H2B 0.9900
C3 C4 1.531(3)
C3 H3A 0.9900
C3 H3B 0.9900
C4 C5 1.524(3)
C4 H4A 0.9900
C4 H4B 0.9900
C5 C6 1.538(3)
C5 H5A 0.9900
C5 H5B 0.9900
C6 C7 1.487(3)
C6 H6 1.0000
C7 C8 1.338(3)
C7 H7 0.9500
C8 C9 1.474(3)
C8 C10 1.502(3)
C10 C11 1.500(3)
C10 H10A 0.9900
C10 H10B 0.9900
C12 C13 1.526(3)
C12 C17 1.532(3)
C12 H12A 0.9900
C12 H12B 0.9900
C13 C14 1.516(3)
C13 H13A 0.9900
C13 H13B 0.9900
C14 C15 1.524(3)
C14 H14A 0.9900
C14 H14B 0.9900
C15 C16 1.525(3)
C15 H15A 0.9900
C15 H15B 0.9900
C16 C17 1.530(3)
C16 H16A 0.9900
C16 H16B 0.9900
C17 C18 1.496(3)
C17 H17 1.0000
C18 C19 1.335(3)
C18 H18 0.9500
C19 C20 1.479(3)
C19 C21 1.497(3)
C21 C22 1.498(3)
C21 H21A 0.9900
C21 H21B 0.9900
C23 C24 1.526(3)
C23 C28 1.533(3)
C23 H23A 0.9900
C23 H23B 0.9900
C24 C25 1.514(4)
C24 H24A 0.9900
C24 H24B 0.9900
C25 C26 1.509(4)
C25 H25A 0.9900
C25 H25B 0.9900
C26 C27 1.526(3)
C26 H26A 0.9900
C26 H26B 0.9900
C27 C28 1.529(3)
C27 H27A 0.9900
C27 H27B 0.9900
C28 C29 1.493(3)
C28 H28 1.0000
C29 C30 1.335(3)
C29 H29 0.9500
C30 C31 1.472(3)
C30 C32 1.499(3)
C32 C33 1.504(3)
C32 H32A 0.9900
C32 H32B 0.9900

loop_
_geom_hbond_atom_site_label_D
_geom_hbond_atom_site_label_H
_geom_hbond_atom_site_label_A
_geom_hbond_site_symmetry_A
_geom_hbond_distance_DH
_geom_hbond_distance_HA
_geom_hbond_distance_DA
_geom_hbond_angle_DHA
O12 H12 O11 3_667 0.87(2) 1.78(2) 2.656(2) 175(3)
O10 H10 O9 3_567 0.95(2) 1.63(2) 2.586(2) 175(3)
O8 H8 O4 1_455 0.95(3) 1.70(3) 2.642(2) 172(3)
O5 H5 O2 . 0.92(2) 1.68(2) 2.594(2) 175(3)
O3 H3 O7 1_655 0.90(2) 1.75(2) 2.644(2) 173(3)
O1 H1 O6 . 0.93(2) 1.66(2) 2.591(2) 175(3)

loop_
_geom_torsion_atom_site_label_1
_geom_torsion_atom_site_label_2
_geom_torsion_atom_site_label_3
_geom_torsion_atom_site_label_4
_geom_torsion
C6 C1 C2 C3 -57.4(3)
C1 C2 C3 C4 55.7(3)
C2 C3 C4 C5 -54.5(3)
C3 C4 C5 C6 55.6(3)
C2 C1 C6 C7 177.96(19)
C2 C1 C6 C5 56.9(3)
C4 C5 C6 C7 -179.48(19)
C4 C5 C6 C1 -56.6(3)
C1 C6 C7 C8 125.9(2)
C5 C6 C7 C8 -112.7(3)
C6 C7 C8 C9 175.5(2)
C6 C7 C8 C10 -2.1(4)
C7 C8 C9 O2 -178.8(2)
C10 C8 C9 O2 -0.9(3)
C7 C8 C9 O1 0.9(3)
C10 C8 C9 O1 178.79(19)
C7 C8 C10 C11 -120.5(2)
C9 C8 C10 C11 61.8(2)
C8 C10 C11 O4 25.3(3)
C8 C10 C11 O3 -156.38(19)
C17 C12 C13 C14 57.2(3)
C12 C13 C14 C15 -54.9(3)
C13 C14 C15 C16 53.7(3)
C14 C15 C16 C17 -55.4(3)
C15 C16 C17 C18 -179.20(19)
C15 C16 C17 C12 57.1(3)
C13 C12 C17 C18 178.21(19)
C13 C12 C17 C16 -57.6(3)
C16 C17 C18 C19 160.7(2)
C12 C17 C18 C19 -76.6(3)
C17 C18 C19 C20 177.59(19)
C17 C18 C19 C21 -0.7(4)
C18 C19 C20 O6 -176.6(2)
C21 C19 C20 O6 1.9(3)
C18 C19 C20 O5 3.4(3)
C21 C19 C20 O5 -178.14(18)
C18 C19 C21 C22 114.2(2)
C20 C19 C21 C22 -64.2(2)
C19 C21 C22 O7 -25.6(3)
C19 C21 C22 O8 155.81(18)
C28 C23 C24 C25 55.4(3)
C23 C24 C25 C26 -53.0(3)
C24 C25 C26 C27 53.8(3)
C25 C26 C27 C28 -56.9(3)
C26 C27 C28 C29 -177.58(19)
C26 C27 C28 C23 58.7(3)
C24 C23 C28 C29 178.6(2)
C24 C23 C28 C27 -58.2(3)
C27 C28 C29 C30 82.5(3)
C23 C28 C29 C30 -155.2(2)
C28 C29 C30 C31 179.0(2)
C28 C29 C30 C32 0.1(4)
C29 C30 C31 O9 9.4(3)
C32 C30 C31 O9 -171.6(2)
C29 C30 C31 O10 -169.4(2)
C32 C30 C31 O10 9.7(3)
C29 C30 C32 C33 -120.9(2)
C31 C30 C32 C33 60.1(2)
C30 C32 C33 O11 15.5(3)
C30 C32 C33 O12 -165.74(17)

loop_
_cod_related_entry_id
_cod_related_entry_database
_cod_related_entry_code
1 ChemSpider 13623510
